data_7008675
loop_
_publ_author_name
'Davies, Christopher J.'
'Fawcett, John'
'Shutt, Richard'
'Solan, Gregory A.'

_publ_section_title
;
 Substituted N-picolylethylenediamines of the type
 (ArNHCH2CH2){(2-C5H4N)CH2}NR [R = Me, 4-CH2=CH(C6H4)CH2, (2-C5H4N)CH2]
 and their transition metal(II) halide complexes.
;
_journal_issue 15
_journal_name_full 'Dalton transactions (Cambridge, England : 2003)'
_journal_page_first 2630
_journal_page_last 2640
_journal_paper_doi 10.1039/b505763a
_journal_year 2005
_chemical_formula_sum 'C18 H25 Cl2 Co N3'
_chemical_formula_weight 413.24
_chemical_name_systematic
;
?
;
_space_group_IT_number 14
_symmetry_cell_setting monoclinic
_symmetry_space_group_name_Hall '-P 2ybc'
_symmetry_space_group_name_H-M 'P 1 21/c 1'
_atom_sites_solution_hydrogens geom
_atom_sites_solution_primary direct
_atom_sites_solution_secondary difmap
_audit_creation_method SHELXL-97
_cell_angle_alpha 90.00
_cell_angle_beta 94.761(3)
_cell_angle_gamma 90.00
_cell_formula_units_Z 4
_cell_length_a 15.410(3)
_cell_length_b 7.4772(14)
_cell_length_c 16.863(3)
_cell_measurement_reflns_used 2291
_cell_measurement_temperature 150(2)
_cell_measurement_theta_max 24.35
_cell_measurement_theta_min 2.42
_cell_volume 1936.3(6)
_computing_cell_refinement 'Bruker SMART'
_computing_data_collection 'Bruker SMART'
_computing_data_reduction 'Bruker SAINT'
_computing_molecular_graphics 'Bruker SHELXTL'
_computing_publication_material 'Bruker SHELXTL'
_computing_structure_refinement 'SHELXL-97 (Sheldrick, 1997)'
_computing_structure_solution 'SHELXS-97 (Sheldrick, 1990)'
_diffrn_ambient_temperature 150(2)
_diffrn_measured_fraction_theta_full 0.994
_diffrn_measured_fraction_theta_max 0.994
_diffrn_measurement_device_type 'CCD area detector'
_diffrn_measurement_method 'phi and omega scans'
_diffrn_radiation_monochromator graphite
_diffrn_radiation_source 'fine-focus sealed tube'
_diffrn_radiation_type MoK\a
_diffrn_radiation_wavelength 0.71073
_diffrn_reflns_av_R_equivalents 0.0809
_diffrn_reflns_av_sigmaI/netI 0.0855
_diffrn_reflns_limit_h_max 19
_diffrn_reflns_limit_h_min -18
_diffrn_reflns_limit_k_max 9
_diffrn_reflns_limit_k_min -9
_diffrn_reflns_limit_l_max 20
_diffrn_reflns_limit_l_min -20
_diffrn_reflns_number 13964
_diffrn_reflns_theta_full 26.00
_diffrn_reflns_theta_max 26.00
_diffrn_reflns_theta_min 1.33
_exptl_absorpt_coefficient_mu 1.167
_exptl_absorpt_correction_T_max 0.86
_exptl_absorpt_correction_T_min 0.57
_exptl_absorpt_correction_type empirical
_exptl_absorpt_process_details
;
absorption correction based on 4644 reflections(SADABS);Rint 0.063 before
correction and 0.045 after.
;
_exptl_crystal_colour purple
_exptl_crystal_density_diffrn 1.418
_exptl_crystal_density_method 'not measured'
_exptl_crystal_description plate
_exptl_crystal_F_000 860
_exptl_crystal_size_max 0.30
_exptl_crystal_size_mid 0.19
_exptl_crystal_size_min 0.06
_refine_diff_density_max 0.867
_refine_diff_density_min -0.746
_refine_diff_density_rms 0.120
_refine_ls_extinction_method none
_refine_ls_goodness_of_fit_ref 1.039
_refine_ls_hydrogen_treatment mixed
_refine_ls_matrix_type full
_refine_ls_number_parameters 221
_refine_ls_number_reflns 3785
_refine_ls_number_restraints 0
_refine_ls_restrained_S_all 1.039
_refine_ls_R_factor_all 0.1024
_refine_ls_R_factor_gt 0.0689
_refine_ls_shift/su_max 0.000
_refine_ls_shift/su_mean 0.000
_refine_ls_structure_factor_coef Fsqd
_refine_ls_weighting_details 'calc w=1/[\s^2^(Fo^2^)+(0.0925P)^2^+0.0000P] where P=(Fo^2^+2Fc^2^)/3'
_refine_ls_weighting_scheme calc
_refine_ls_wR_factor_gt 0.1574
_refine_ls_wR_factor_ref 0.1751
_reflns_number_gt 2620
_reflns_number_total 3785
_reflns_threshold_expression >2sigma(I)
_cod_data_source_file b505763a.txt
_cod_data_source_block 04063
_cod_depositor_comments
;
The following automatic conversions were performed:
'_symmetry_cell_setting' value 'Monoclinic' changed to 'monoclinic'
according to '/home/saulius/struct/CIF-dictionaries/cif_core.dic'
dictionary named 'cif_core.dic' version 2.4.1 from 2010-06-29.

Automatic conversion script
Id: cif_fix_enum 1527 2010-12-29 10:47:43Z saulius 
;
_cod_original_cell_volume 1936.2(6)
_cod_original_sg_symbol_H-M P2(1)/c
_cod_database_code 7008675

loop_
_symmetry_equiv_pos_as_xyz
'x, y, z'
'-x, y+1/2, -z+1/2'
'-x, -y, -z'
'x, -y-1/2, z-1/2'

loop_
_atom_site_label
_atom_site_type_symbol
_atom_site_fract_x
_atom_site_fract_y
_atom_site_fract_z
_atom_site_U_iso_or_equiv
_atom_site_adp_type
_atom_site_occupancy
_atom_site_symmetry_multiplicity
_atom_site_calc_flag
_atom_site_refinement_flags
_atom_site_disorder_assembly
_atom_site_disorder_group
Co1 Co 0.29507(5) 1.10022(9) 0.11153(4) 0.0230(2) Uani 1 1 d . . .
Cl1 Cl 0.17287(9) 1.26852(17) 0.07353(8) 0.0304(4) Uani 1 1 d . . .
Cl2 Cl 0.40918(9) 1.29182(18) 0.09110(9) 0.0328(4) Uani 1 1 d . . .
N1 N 0.2775(3) 1.0839(6) 0.2330(3) 0.0287(11) Uani 1 1 d . . .
N2 N 0.3917(3) 0.8900(6) 0.1566(3) 0.0284(10) Uani 1 1 d . . .
N3 N 0.2333(3) 0.8615(5) 0.0600(3) 0.0254(10) Uani 1 1 d . . .
H3A H 0.1869 0.8446 0.0911 0.030 Uiso 1 1 d R . .
C1 C 0.2077(4) 1.1445(7) 0.2678(3) 0.0336(14) Uani 1 1 d . . .
H1 H 0.1599 1.1906 0.2347 0.040 Uiso 1 1 calc R . .
C2 C 0.2019(4) 1.1431(8) 0.3493(4) 0.0388(15) Uani 1 1 d . . .
H2 H 0.1510 1.1844 0.3717 0.047 Uiso 1 1 calc R . .
C3 C 0.2724(5) 1.0799(8) 0.3972(4) 0.0420(16) Uani 1 1 d . . .
H3 H 0.2713 1.0811 0.4535 0.050 Uiso 1 1 calc R . .
C4 C 0.3439(4) 1.0158(8) 0.3633(3) 0.0390(15) Uani 1 1 d . . .
H4 H 0.3923 0.9709 0.3959 0.047 Uiso 1 1 calc R . .
C5 C 0.3450(4) 1.0167(7) 0.2806(3) 0.0270(12) Uani 1 1 d . . .
C6 C 0.4194(4) 0.9519(7) 0.2383(3) 0.0329(13) Uani 1 1 d . . .
H6A H 0.4483 0.8521 0.2687 0.039 Uiso 1 1 calc R . .
H6B H 0.4624 1.0497 0.2355 0.039 Uiso 1 1 calc R . .
C7 C 0.4693(4) 0.8593(8) 0.1133(4) 0.0378(15) Uani 1 1 d . . .
H7A H 0.4990 0.9734 0.1060 0.057 Uiso 1 1 calc R . .
H7B H 0.4519 0.8067 0.0612 0.057 Uiso 1 1 calc R . .
H7C H 0.5089 0.7774 0.1438 0.057 Uiso 1 1 calc R . .
C8 C 0.3388(4) 0.7255(7) 0.1581(3) 0.0282(12) Uani 1 1 d . . .
H8A H 0.2980 0.7350 0.2003 0.034 Uiso 1 1 calc R . .
H8B H 0.3772 0.6213 0.1703 0.034 Uiso 1 1 calc R . .
C9 C 0.2877(4) 0.6984(7) 0.0780(3) 0.0291(13) Uani 1 1 d . . .
H9A H 0.3282 0.6800 0.0361 0.035 Uiso 1 1 calc R . .
H9B H 0.2500 0.5915 0.0798 0.035 Uiso 1 1 calc R . .
C10 C 0.1906(3) 0.8591(7) -0.0214(3) 0.0249(12) Uani 1 1 d . . .
C11 C 0.1032(4) 0.8073(8) -0.0315(3) 0.0313(13) Uani 1 1 d . . .
C12 C 0.0626(4) 0.8021(8) -0.1092(3) 0.0342(14) Uani 1 1 d . . .
H12 H 0.0035 0.7652 -0.1174 0.041 Uiso 1 1 calc R . .
C13 C 0.1071(4) 0.8498(8) -0.1741(3) 0.0368(14) Uani 1 1 d . . .
C14 C 0.1930(4) 0.9003(8) -0.1616(3) 0.0372(15) Uani 1 1 d . . .
H14 H 0.2237 0.9329 -0.2060 0.045 Uiso 1 1 calc R . .
C15 C 0.2364(4) 0.9051(7) -0.0856(3) 0.0286(12) Uani 1 1 d . . .
C16 C 0.0522(4) 0.7572(9) 0.0373(3) 0.0413(16) Uani 1 1 d . . .
H16A H 0.0769 0.6486 0.0626 0.062 Uiso 1 1 calc R . .
H16B H -0.0086 0.7355 0.0180 0.062 Uiso 1 1 calc R . .
H16C H 0.0550 0.8550 0.0761 0.062 Uiso 1 1 calc R . .
C17 C 0.0629(5) 0.8452(11) -0.2575(4) 0.061(2) Uani 1 1 d . . .
H17A H 0.0887 0.9364 -0.2900 0.091 Uiso 1 1 calc R . .
H17B H 0.0006 0.8694 -0.2556 0.091 Uiso 1 1 calc R . .
H17C H 0.0708 0.7269 -0.2808 0.091 Uiso 1 1 calc R . .
C18 C 0.3300(4) 0.9642(8) -0.0776(4) 0.0364(14) Uani 1 1 d . . .
H18A H 0.3404 1.0396 -0.0302 0.055 Uiso 1 1 calc R . .
H18B H 0.3425 1.0325 -0.1249 0.055 Uiso 1 1 calc R . .
H18C H 0.3679 0.8590 -0.0724 0.055 Uiso 1 1 calc R . .

loop_
_atom_site_aniso_label
_atom_site_aniso_U_11
_atom_site_aniso_U_22
_atom_site_aniso_U_33
_atom_site_aniso_U_23
_atom_site_aniso_U_13
_atom_site_aniso_U_12
Co1 0.0279(4) 0.0196(4) 0.0209(4) 0.0002(3) -0.0004(3) -0.0006(3)
Cl1 0.0299(7) 0.0261(7) 0.0344(8) 0.0033(6) -0.0013(6) 0.0023(6)
Cl2 0.0323(8) 0.0245(7) 0.0412(9) 0.0004(6) 0.0016(6) -0.0055(6)
N1 0.033(3) 0.029(3) 0.024(2) -0.0057(19) 0.002(2) -0.005(2)
N2 0.028(2) 0.024(2) 0.034(3) 0.000(2) 0.007(2) 0.001(2)
N3 0.027(2) 0.025(2) 0.024(2) 0.0005(18) 0.0016(19) 0.0022(19)
C1 0.043(4) 0.029(3) 0.028(3) -0.001(2) 0.005(3) 0.004(3)
C2 0.056(4) 0.032(3) 0.030(3) 0.001(3) 0.015(3) 0.001(3)
C3 0.076(5) 0.028(3) 0.022(3) 0.000(2) 0.006(3) -0.006(3)
C4 0.060(4) 0.028(3) 0.027(3) 0.003(3) -0.005(3) -0.007(3)
C5 0.039(3) 0.021(3) 0.020(3) 0.000(2) -0.004(2) -0.006(3)
C6 0.034(3) 0.027(3) 0.036(3) 0.002(2) -0.004(3) 0.000(3)
C7 0.029(3) 0.035(3) 0.050(4) 0.002(3) 0.005(3) 0.006(3)
C8 0.034(3) 0.022(3) 0.028(3) -0.002(2) -0.003(2) -0.002(2)
C9 0.043(3) 0.016(3) 0.027(3) -0.003(2) -0.003(3) 0.008(3)
C10 0.032(3) 0.026(3) 0.016(3) -0.007(2) -0.002(2) -0.001(2)
C11 0.035(3) 0.032(3) 0.027(3) -0.002(2) 0.002(2) -0.002(3)
C12 0.034(3) 0.047(4) 0.021(3) -0.003(3) 0.002(2) -0.008(3)
C13 0.047(4) 0.041(3) 0.023(3) -0.007(3) 0.006(3) -0.002(3)
C14 0.057(4) 0.035(3) 0.023(3) -0.002(2) 0.019(3) -0.001(3)
C15 0.036(3) 0.024(3) 0.025(3) -0.005(2) 0.003(2) -0.002(3)
C16 0.028(3) 0.070(5) 0.026(3) 0.003(3) -0.001(3) -0.011(3)
C17 0.069(5) 0.087(6) 0.025(4) -0.003(4) -0.008(3) -0.020(4)
C18 0.042(4) 0.034(3) 0.034(3) -0.001(3) 0.010(3) -0.004(3)

loop_
_atom_type_symbol
_atom_type_description
_atom_type_scat_dispersion_real
_atom_type_scat_dispersion_imag
_atom_type_scat_source
C C 0.0033 0.0016 'International Tables Vol C Tables 4.2.6.8 and 6.1.1.4'
H H 0.0000 0.0000 'International Tables Vol C Tables 4.2.6.8 and 6.1.1.4'
N N 0.0061 0.0033 'International Tables Vol C Tables 4.2.6.8 and 6.1.1.4'
Cl Cl 0.1484 0.1585 'International Tables Vol C Tables 4.2.6.8 and 6.1.1.4'
Co Co 0.3494 0.9721 'International Tables Vol C Tables 4.2.6.8 and 6.1.1.4'

loop_
_geom_angle_atom_site_label_1
_geom_angle_atom_site_label_2
_geom_angle_atom_site_label_3
_geom_angle
_geom_angle_site_symmetry_1
_geom_angle_site_symmetry_3
_geom_angle_publ_flag
N1 Co1 N3 104.82(16) . . ?
N1 Co1 N2 76.42(17) . . ?
N3 Co1 N2 79.45(16) . . ?
N1 Co1 Cl1 97.73(13) . . ?
N3 Co1 Cl1 90.95(12) . . ?
N2 Co1 Cl1 166.88(12) . . ?
N1 Co1 Cl2 110.09(13) . . ?
N3 Co1 Cl2 139.68(12) . . ?
N2 Co1 Cl2 89.59(12) . . ?
Cl1 Co1 Cl2 103.48(6) . . ?
C1 N1 C5 118.0(5) . . ?
C1 N1 Co1 125.4(4) . . ?
C5 N1 Co1 116.4(4) . . ?
C7 N2 C8 110.6(4) . . ?
C7 N2 C6 109.1(4) . . ?
C8 N2 C6 111.1(4) . . ?
C7 N2 Co1 118.9(3) . . ?
C8 N2 Co1 103.7(3) . . ?
C6 N2 Co1 103.1(3) . . ?
C10 N3 C9 112.3(4) . . ?
C10 N3 Co1 122.1(3) . . ?
C9 N3 Co1 111.7(3) . . ?
N1 C1 C2 123.3(6) . . ?
C3 C2 C1 118.1(6) . . ?
C4 C3 C2 119.8(6) . . ?
C3 C4 C5 119.5(6) . . ?
N1 C5 C4 121.3(5) . . ?
N1 C5 C6 115.0(5) . . ?
C4 C5 C6 123.6(5) . . ?
C5 C6 N2 112.0(4) . . ?
N2 C8 C9 109.9(4) . . ?
N3 C9 C8 108.2(4) . . ?
C15 C10 C11 121.5(5) . . ?
C15 C10 N3 120.6(5) . . ?
C11 C10 N3 117.9(5) . . ?
C10 C11 C12 118.1(5) . . ?
C10 C11 C16 122.4(5) . . ?
C12 C11 C16 119.5(5) . . ?
C13 C12 C11 121.2(6) . . ?
C14 C13 C12 118.8(5) . . ?
C14 C13 C17 120.2(6) . . ?
C12 C13 C17 121.0(6) . . ?
C13 C14 C15 121.9(5) . . ?
C10 C15 C14 118.4(5) . . ?
C10 C15 C18 123.4(5) . . ?
C14 C15 C18 118.2(5) . . ?

loop_
_geom_bond_atom_site_label_1
_geom_bond_atom_site_label_2
_geom_bond_distance
_geom_bond_site_symmetry_2
_geom_bond_publ_flag
Co1 N1 2.093(4) . ?
Co1 N3 2.170(4) . ?
Co1 N2 2.254(4) . ?
Co1 Cl1 2.3107(15) . ?
Co1 Cl2 2.3159(15) . ?
N1 C1 1.345(7) . ?
N1 C5 1.357(7) . ?
N2 C7 1.470(7) . ?
N2 C8 1.478(7) . ?
N2 C6 1.482(7) . ?
N3 C10 1.472(6) . ?
N3 C9 1.497(6) . ?
C1 C2 1.385(8) . ?
C2 C3 1.382(9) . ?
C3 C4 1.369(9) . ?
C4 C5 1.397(7) . ?
C5 C6 1.481(8) . ?
C8 C9 1.519(7) . ?
C10 C15 1.384(7) . ?
C10 C11 1.398(7) . ?
C11 C12 1.405(8) . ?
C11 C16 1.501(7) . ?
C12 C13 1.385(8) . ?
C13 C14 1.376(8) . ?
C13 C17 1.511(8) . ?
C14 C15 1.396(8) . ?
C15 C18 1.503(8) . ?
